data_2020043
loop_
_publ_author_name
'Ukei, K.'
'Shishido, T.'
'Fukuda, T.'

_publ_section_title
;
 Structure of Nb5 Sn2 Ga
;
_journal_name_full 'Acta Crystallographica C (39,1983-)'
_journal_page_first 349
_journal_page_last 350
_journal_volume 45
_journal_year 1989
_chemical_formula_sum 'Ga Nb5 Sn2'
_space_group_IT_number 140
_symmetry_space_group_name_Hall '-I 4 2c'
_symmetry_space_group_name_H-M 'I 4/m c m'
_cell_angle_alpha 90
_cell_angle_beta 90
_cell_angle_gamma 90
_cell_formula_units_Z 4
_cell_length_a 10.586
_cell_length_b 10.586
_cell_length_c 5.177
_cell_volume 580.152
_citation_journal_id_ASTM ACSCEE
_cod_data_source_file Ukei_ACSCEE_1989_245.cif
_cod_data_source_block Ga1Nb5Sn2
_cod_original_cell_volume 580.1523
_cod_original_formula_sum 'Ga1 Nb5 Sn2'
_cod_database_code 2020043

loop_
_symmetry_equiv_pos_as_xyz
x,y,z
-y,x,z
-x,-y,z
y,-x,z
x,-y,-z+1/2
y,x,-z+1/2
-x,y,-z+1/2
-y,-x,-z+1/2
-x,-y,-z
y,-x,-z
x,y,-z
-y,x,-z
-x,y,z-1/2
-y,-x,z-1/2
x,-y,z-1/2
y,x,z-1/2
x+1/2,y+1/2,z+1/2
-y+1/2,x+1/2,z+1/2
-x+1/2,-y+1/2,z+1/2
y+1/2,-x+1/2,z+1/2
x+1/2,-y+1/2,-z+1
y+1/2,x+1/2,-z+1
-x+1/2,y+1/2,-z+1
-y+1/2,-x+1/2,-z+1
-x+1/2,-y+1/2,-z+1/2
y+1/2,-x+1/2,-z+1/2
x+1/2,y+1/2,-z+1/2
-y+1/2,x+1/2,-z+1/2
-x+1/2,y+1/2,z
-y+1/2,-x+1/2,z
x+1/2,-y+1/2,z
y+1/2,x+1/2,z

loop_
_atom_site_label
_atom_site_type_symbol
_atom_site_fract_x
_atom_site_fract_y
_atom_site_fract_z
_atom_site_occupancy
_atom_site_U_iso_or_equiv
Sn2 Sn 0.168 0.668 0 1 0.0
Ga1 Ga 0 0 0.25 1 0.0
Nb1 Nb 0 0.5 0.25 1 0.0
Nb2 Nb 0.0724 0.2204 0 1 0.0
